data_7118750
loop_
_publ_author_name
'Verma, Ajay'
'Jana, Sadhan'
'Durga Prasad, Ch'
'Yadav, Abhimanyu'
'Kumar, Sangit'

_publ_section_title
;
 Organoselenium and DMAP co-catalysis: regioselective synthesis of
 medium-sized halolactones and bromooxepanes from unactivated alkenes.
;
_journal_issue 22
_journal_name_full 'Chemical communications (Cambridge, England)'
_journal_page_first 4179
_journal_page_last 4182
_journal_paper_doi 10.1039/c5cc10245f
_journal_volume 52
_journal_year 2016
_chemical_formula_moiety 'C14  H14  Br2  O2  Se'
_chemical_formula_sum 'C14 H14 Br2 O2 Se'
_chemical_formula_weight 453.01
_chemical_name_systematic
;
 ?
;
_space_group_IT_number 2
_symmetry_cell_setting triclinic
_symmetry_Int_Tables_number 2
_symmetry_space_group_name_Hall '-P 1'
_symmetry_space_group_name_H-M 'P -1'
_atom_sites_solution_hydrogens geom
_audit_conform_dict_location ftp://ftp.iucr.org/pub/cif_core.dic
_audit_conform_dict_name cif_core.dic
_audit_conform_dict_version 2.4.3
_audit_creation_date 2015-03-12T08:45:05-00:00
_audit_creation_method 'WinGX routine CIF_UPDATE'
_audit_update_record
;
2016-01-20 deposited with the CCDC.
2016-02-09 downloaded from the CCDC.
;
_cell_angle_alpha 84.638(4)
_cell_angle_beta 85.762(4)
_cell_angle_gamma 75.567(4)
_cell_formula_units_Z 2
_cell_length_a 7.8195(7)
_cell_length_b 8.6185(8)
_cell_length_c 11.8731(11)
_cell_measurement_reflns_used 24
_cell_measurement_temperature 133(2)
_cell_measurement_theta_max 25.401
_cell_measurement_theta_min 2.448
_cell_measurement_wavelength 0.71073
_cell_volume 770.45(12)
_computing_cell_refinement 'Bruker SAINT'
_computing_data_collection 'Bruker APEX2'
_computing_data_reduction 'Bruker SAINT'
_computing_molecular_graphics 'Ortep for Windows (Farrugia, 2012)'
_computing_publication_material 'WinGX publication routines (Farrugia, 2012)'
_computing_structure_refinement 'SHELXL-2014 (Sheldrick, 2014)'
_computing_structure_solution 'SHELXS-97 (Sheldrick 2008)'
_diffrn_ambient_temperature 133(2)
_diffrn_measured_fraction_theta_full 0.998
_diffrn_measured_fraction_theta_max 0.998
_diffrn_measurement_device_type 'Bruker D8 VENTURE'
_diffrn_measurement_method '\f and \w scans'
_diffrn_radiation_probe x-ray
_diffrn_radiation_type MoK\a
_diffrn_radiation_wavelength 0.71073
_diffrn_reflns_av_R_equivalents 0.049
_diffrn_reflns_Laue_measured_fraction_full 0.998
_diffrn_reflns_Laue_measured_fraction_max 0.998
_diffrn_reflns_limit_h_max 9
_diffrn_reflns_limit_h_min -9
_diffrn_reflns_limit_k_max 10
_diffrn_reflns_limit_k_min -10
_diffrn_reflns_limit_l_max 14
_diffrn_reflns_limit_l_min -14
_diffrn_reflns_number 25951
_diffrn_reflns_point_group_measured_fraction_full 0.998
_diffrn_reflns_point_group_measured_fraction_max 0.998
_diffrn_reflns_theta_full 25.242
_diffrn_reflns_theta_max 25.401
_diffrn_reflns_theta_min 2.448
_exptl_absorpt_coefficient_mu 7.618
_exptl_absorpt_correction_type none
_exptl_crystal_density_diffrn 1.953
_exptl_crystal_density_method 'not measured'
_exptl_crystal_description needle
_exptl_crystal_F_000 436
_exptl_crystal_size_max 0.03
_exptl_crystal_size_mid 0.02
_exptl_crystal_size_min 0.01
_refine_diff_density_max 1.035
_refine_diff_density_min -1.456
_refine_diff_density_rms 0.199
_refine_ls_extinction_method none
_refine_ls_goodness_of_fit_ref 1.074
_refine_ls_hydrogen_treatment constr
_refine_ls_matrix_type full
_refine_ls_number_constraints 0
_refine_ls_number_parameters 174
_refine_ls_number_reflns 2843
_refine_ls_number_restraints 0
_refine_ls_restrained_S_all 1.074
_refine_ls_R_factor_all 0.0454
_refine_ls_R_factor_gt 0.0415
_refine_ls_shift/su_max 0.001
_refine_ls_shift/su_mean 0
_refine_ls_structure_factor_coef Fsqd
_refine_ls_weighting_details 'w=1/[\s^2^(Fo^2^)+(0.0945P)^2^+0.7123P] where P=(Fo^2^+2Fc^2^)/3'
_refine_ls_weighting_scheme calc
_refine_ls_wR_factor_gt 0.129
_refine_ls_wR_factor_ref 0.1324
_reflns_number_gt 2534
_reflns_number_total 2843
_reflns_threshold_expression 'I > 2\s(I)'
_cod_data_source_file c5cc10245f2.cif
_cod_data_source_block Catalyst_NBS
_cod_depositor_comments 'Adding full bibliography for 7118747--7118751.cif.'
_cod_database_code 7118750

loop_
_symmetry_equiv_pos_as_xyz
'x, y, z'
'-x, -y, -z'

loop_
_atom_site_label
_atom_site_type_symbol
_atom_site_fract_x
_atom_site_fract_y
_atom_site_fract_z
_atom_site_U_iso_or_equiv
_atom_site_adp_type
_atom_site_occupancy
_atom_site_calc_flag
Se1 Se 0.08094(5) 0.52738(4) 0.81560(3) 0.02826(18) Uani 1 d
Br2 Br 0.20838(7) 0.63940(6) 0.97694(4) 0.0415(2) Uani 1 d
Br1 Br -0.08113(7) 0.42410(6) 0.67033(4) 0.0428(2) Uani 1 d
O1 O 0.6638(4) -0.0801(4) 0.8392(3) 0.0504(9) Uani 1 d
O2 O 0.3072(5) 0.9840(4) 0.4537(3) 0.0481(9) Uani 1 d
C4 C 0.5283(6) 0.0537(5) 0.8359(4) 0.0345(10) Uani 1 d
C10 C 0.2529(6) 0.8878(5) 0.5381(4) 0.0338(9) Uani 1 d
C1 C 0.2704(5) 0.3362(5) 0.8191(3) 0.0291(9) Uani 1 d
C5 C 0.5745(6) 0.1986(6) 0.8058(4) 0.0384(10) Uani 1 d
H5 H 0.6951 0.1996 0.7899 0.046 Uiso 1 calc
C7 C 0.1636(5) 0.6694(5) 0.7013(3) 0.0287(9) Uani 1 d
C3 C 0.3542(6) 0.0513(5) 0.8602(4) 0.0352(10) Uani 1 d
H3 H 0.3236 -0.0474 0.8828 0.042 Uiso 1 calc
C11 C 0.3101(6) 0.7230(5) 0.5244(4) 0.0366(10) Uani 1 d
H11 H 0.3812 0.6861 0.4592 0.044 Uiso 1 calc
C8 C 0.1019(6) 0.8325(5) 0.7145(4) 0.0348(10) Uani 1 d
H8 H 0.0295 0.8686 0.7793 0.042 Uiso 1 calc
C6 C 0.4458(6) 0.3403(5) 0.7991(4) 0.0346(10) Uani 1 d
H6 H 0.4769 0.4398 0.7809 0.042 Uiso 1 calc
C9 C 0.1475(6) 0.9425(5) 0.6316(4) 0.0373(10) Uani 1 d
H9 H 0.1063 1.0546 0.6394 0.045 Uiso 1 calc
C2 C 0.2230(6) 0.1938(5) 0.8518(4) 0.0343(9) Uani 1 d
H2 H 0.1024 0.1933 0.8682 0.041 Uiso 1 calc
C12 C 0.2627(6) 0.6145(5) 0.6059(4) 0.0332(9) Uani 1 d
H12 H 0.2982 0.5026 0.5963 0.04 Uiso 1 calc
C13 C 0.6212(8) -0.2312(6) 0.8690(6) 0.0636(17) Uani 1 d
H13A H 0.5553 -0.2277 0.9426 0.095 Uiso 1 calc
H13B H 0.7304 -0.3166 0.8736 0.095 Uiso 1 calc
H13C H 0.5486 -0.2527 0.8113 0.095 Uiso 1 calc
C14 C 0.2640(8) 1.1528(6) 0.4663(5) 0.0573(15) Uani 1 d
H14A H 0.1352 1.1939 0.4697 0.086 Uiso 1 calc
H14B H 0.3158 1.2075 0.4014 0.086 Uiso 1 calc
H14C H 0.3113 1.1727 0.5363 0.086 Uiso 1 calc

loop_
_atom_site_aniso_label
_atom_site_aniso_U_11
_atom_site_aniso_U_22
_atom_site_aniso_U_33
_atom_site_aniso_U_23
_atom_site_aniso_U_13
_atom_site_aniso_U_12
Se1 0.0244(3) 0.0261(3) 0.0323(3) -0.00088(19) 0.00706(19) -0.00554(18)
Br2 0.0534(3) 0.0420(3) 0.0323(3) -0.0048(2) 0.0029(2) -0.0181(2)
Br1 0.0411(3) 0.0415(3) 0.0493(3) -0.0022(2) -0.0084(2) -0.0157(2)
O1 0.0324(18) 0.0401(18) 0.065(2) 0.0084(16) 0.0137(16) 0.0071(14)
O2 0.055(2) 0.0448(19) 0.0420(19) 0.0124(15) 0.0086(16) -0.0158(16)
C4 0.030(2) 0.033(2) 0.035(2) -0.0004(18) 0.0016(18) 0.0013(18)
C10 0.033(2) 0.036(2) 0.033(2) 0.0080(18) -0.0033(18) -0.0135(18)
C1 0.025(2) 0.0274(19) 0.033(2) -0.0019(16) 0.0010(17) -0.0039(16)
C5 0.025(2) 0.042(2) 0.046(3) 0.003(2) 0.003(2) -0.0075(19)
C7 0.028(2) 0.0278(19) 0.030(2) 0.0019(16) -0.0003(17) -0.0078(16)
C3 0.033(2) 0.027(2) 0.044(3) 0.0018(18) 0.004(2) -0.0090(17)
C11 0.034(2) 0.040(2) 0.034(2) -0.0022(19) 0.0087(19) -0.009(2)
C8 0.039(3) 0.030(2) 0.033(2) -0.0045(17) 0.0058(19) -0.0050(18)
C6 0.033(2) 0.035(2) 0.037(2) 0.0016(18) 0.0023(19) -0.0138(18)
C9 0.047(3) 0.024(2) 0.039(2) -0.0008(17) 0.001(2) -0.0071(18)
C2 0.024(2) 0.032(2) 0.045(3) 0.0007(18) 0.0033(19) -0.0066(17)
C12 0.033(2) 0.029(2) 0.036(2) -0.0049(17) 0.0088(18) -0.0053(17)
C13 0.052(3) 0.034(3) 0.087(4) 0.008(3) 0.020(3) 0.013(2)
C14 0.063(4) 0.040(3) 0.069(4) 0.017(3) 0.003(3) -0.021(3)

loop_
_atom_type_symbol
_atom_type_description
_atom_type_scat_dispersion_real
_atom_type_scat_dispersion_imag
_atom_type_scat_source
C C 0.0033 0.0016 'International Tables Vol C Tables 4.2.6.8 and 6.1.1.4'
H H 0 0 'International Tables Vol C Tables 4.2.6.8 and 6.1.1.4'
O O 0.0106 0.006 'International Tables Vol C Tables 4.2.6.8 and 6.1.1.4'
Se Se -0.0929 2.2259 'International Tables Vol C Tables 4.2.6.8 and 6.1.1.4'
Br Br -0.2901 2.4595 'International Tables Vol C Tables 4.2.6.8 and 6.1.1.4'

loop_
_geom_angle_atom_site_label_1
_geom_angle_atom_site_label_2
_geom_angle_atom_site_label_3
_geom_angle
C1 Se1 C7 103.47(18)
C1 Se1 Br1 92.60(12)
C7 Se1 Br1 91.60(12)
C1 Se1 Br2 91.89(12)
C7 Se1 Br2 92.60(12)
Br1 Se1 Br2 172.98(2)
C4 O1 C13 117.6(4)
C10 O2 C14 117.8(4)
O1 C4 C3 123.6(4)
O1 C4 C5 116.0(4)
C3 C4 C5 120.4(4)
O2 C10 C9 124.4(4)
O2 C10 C11 115.0(4)
C9 C10 C11 120.6(4)
C2 C1 C6 121.3(4)
C2 C1 Se1 116.0(3)
C6 C1 Se1 122.5(3)
C6 C5 C4 120.1(4)
C6 C5 H5 120
C4 C5 H5 120
C12 C7 C8 121.3(4)
C12 C7 Se1 122.3(3)
C8 C7 Se1 116.0(3)
C4 C3 C2 119.8(4)
C4 C3 H3 120.1
C2 C3 H3 120.1
C12 C11 C10 119.6(4)
C12 C11 H11 120.2
C10 C11 H11 120.2
C7 C8 C9 119.2(4)
C7 C8 H8 120.4
C9 C8 H8 120.4
C5 C6 C1 119.2(4)
C5 C6 H6 120.4
C1 C6 H6 120.4
C10 C9 C8 119.6(4)
C10 C9 H9 120.2
C8 C9 H9 120.2
C1 C2 C3 119.2(4)
C1 C2 H2 120.4
C3 C2 H2 120.4
C7 C12 C11 119.6(4)
C7 C12 H12 120.2
C11 C12 H12 120.2
O1 C13 H13A 109.5
O1 C13 H13B 109.5
H13A C13 H13B 109.5
O1 C13 H13C 109.5
H13A C13 H13C 109.5
H13B C13 H13C 109.5
O2 C14 H14A 109.5
O2 C14 H14B 109.5
H14A C14 H14B 109.5
O2 C14 H14C 109.5
H14A C14 H14C 109.5
H14B C14 H14C 109.5

loop_
_geom_bond_atom_site_label_1
_geom_bond_atom_site_label_2
_geom_bond_distance
Se1 C1 1.921(4)
Se1 C7 1.926(4)
Se1 Br1 2.5585(6)
Se1 Br2 2.5888(6)
O1 C4 1.358(5)
O1 C13 1.430(6)
O2 C10 1.353(5)
O2 C14 1.428(6)
C4 C3 1.376(6)
C4 C5 1.393(6)
C10 C9 1.379(7)
C10 C11 1.400(6)
C1 C2 1.382(6)
C1 C6 1.383(6)
C5 C6 1.376(6)
C5 H5 0.95
C7 C12 1.377(6)
C7 C8 1.387(6)
C3 C2 1.391(6)
C3 H3 0.95
C11 C12 1.378(6)
C11 H11 0.95
C8 C9 1.392(6)
C8 H8 0.95
C6 H6 0.95
C9 H9 0.95
C2 H2 0.95
C12 H12 0.95
C13 H13A 0.98
C13 H13B 0.98
C13 H13C 0.98
C14 H14A 0.98
C14 H14B 0.98
C14 H14C 0.98
